data_7123975
loop_
_publ_author_name
'Reine, Pablo'
'Campa\~na, Araceli G.'
'Alvarez de Cienfuegos, Luis'
'Blanco, Victor'
'Abbate, Sergio'
'Mota, Antonio J.'
'Longhi, Giovanna'
'Miguel, Delia'
'Cuerva, Juan Manuel'

_publ_section_title
;
 Chiral double stapled o-OPEs with intense circularly polarized
 luminescence
;
_journal_name_full 'Chemical Communications'
_journal_paper_doi 10.1039/C9CC04885E
_journal_year 2019
_chemical_formula_sum 'C50 H38 O4'
_chemical_formula_weight 702.80
_space_group_crystal_system monoclinic
_space_group_IT_number 7
_space_group_name_Hall 'P -2yc'
_space_group_name_H-M_alt 'P 1 c 1'
_symmetry_space_group_name_Hall 'P -2yc'
_symmetry_space_group_name_H-M 'P 1 c 1'
_atom_sites_solution_hydrogens geom
_atom_sites_solution_primary direct
_audit_creation_method SHELXL-2018/3
_audit_update_record
;
2019-03-12 deposited with the CCDC.    2019-08-09 downloaded from the CCDC.
;
_cell_angle_alpha 90
_cell_angle_beta 104.773(2)
_cell_angle_gamma 90
_cell_formula_units_Z 4
_cell_length_a 10.6708(3)
_cell_length_b 20.4338(6)
_cell_length_c 17.7611(6)
_cell_measurement_reflns_used 9697
_cell_measurement_temperature 100(2)
_cell_measurement_theta_max 59.098
_cell_measurement_theta_min 3.3615
_cell_volume 3744.7(2)
_computing_cell_refinement 'Bruker APEX3'
_computing_data_collection 'Bruker APEX3'
_computing_data_reduction 'SAINT V8.37A'
_computing_molecular_graphics 'USCF Chimera 1.10.12 and OLEX2'
_computing_publication_material 'WINGX CIF routines'
_computing_structure_refinement 'SHELXL-2018/3 (Sheldrick, 2018)'
_computing_structure_solution 'SHEXLT-2014/5 (Sheldrick, 2014)'
_diffrn_ambient_temperature 100(2)
_diffrn_measured_fraction_theta_full 0.999
_diffrn_measured_fraction_theta_max 0.999
_diffrn_measurement_device_type 'Bruker D8 Venture'
_diffrn_radiation_type CuK\a
_diffrn_radiation_wavelength 1.54178
_diffrn_reflns_av_R_equivalents 0.0590
_diffrn_reflns_av_unetI/netI 0.0429
_diffrn_reflns_Laue_measured_fraction_full 0.999
_diffrn_reflns_Laue_measured_fraction_max 0.999
_diffrn_reflns_limit_h_max 11
_diffrn_reflns_limit_h_min -10
_diffrn_reflns_limit_k_max 22
_diffrn_reflns_limit_k_min -22
_diffrn_reflns_limit_l_max 19
_diffrn_reflns_limit_l_min -19
_diffrn_reflns_number 51264
_diffrn_reflns_point_group_measured_fraction_full 0.865
_diffrn_reflns_point_group_measured_fraction_max 0.865
_diffrn_reflns_theta_full 59.099
_diffrn_reflns_theta_max 59.099
_diffrn_reflns_theta_min 2.162
_exptl_absorpt_coefficient_mu 0.613
_exptl_absorpt_correction_T_max 1.000
_exptl_absorpt_correction_T_min 0.7037
_exptl_absorpt_correction_type numerical
_exptl_absorpt_process_details
;
SADABS-2014/5 (Bruker, 2014/5)  was used for absorption correction. 
A wR2(int) of 0.0774 was obtained after correction. 
The ratio of minimum to maximum transmission is 0.7037 
;
_exptl_crystal_colour colorless
_exptl_crystal_density_diffrn 1.247
_exptl_crystal_description needle
_exptl_crystal_F_000 1480
_exptl_crystal_size_max 0.382
_exptl_crystal_size_mid 0.081
_exptl_crystal_size_min 0.042
_refine_diff_density_max 0.257
_refine_diff_density_min -0.157
_refine_diff_density_rms 0.040
_refine_ls_abs_structure_details
;
 Flack x determined using 3437 quotients [(I+)-(I-)]/[(I+)+(I-)]
 (Parsons, Flack and Wagner, Acta Cryst. B69 (2013) 249-259).
;
_refine_ls_abs_structure_Flack 0.4(3)
_refine_ls_extinction_method none
_refine_ls_goodness_of_fit_ref 1.038
_refine_ls_hydrogen_treatment constr
_refine_ls_matrix_type full
_refine_ls_number_parameters 973
_refine_ls_number_reflns 9354
_refine_ls_number_restraints 2
_refine_ls_restrained_S_all 1.038
_refine_ls_R_factor_all 0.0502
_refine_ls_R_factor_gt 0.0462
_refine_ls_shift/su_max 0.000
_refine_ls_shift/su_mean 0.000
_refine_ls_structure_factor_coef Fsqd
_refine_ls_weighting_details 'w=1/[\s^2^(Fo^2^)+(0.0659P)^2^+2.4903P] where P=(Fo^2^+2Fc^2^)/3'
_refine_ls_weighting_scheme calc
_refine_ls_wR_factor_gt 0.1157
_refine_ls_wR_factor_ref 0.1190
_reflns_Friedel_coverage 0.727
_reflns_Friedel_fraction_full 0.730
_reflns_Friedel_fraction_max 0.730
_reflns_number_gt 8906
_reflns_number_total 9354
_reflns_threshold_expression 'I > 2\s(I)'
_cod_data_source_file c9cc04885e2.cif
_cod_data_source_block EE-1
_cod_depositor_comments
;
The following automatic conversions were performed:

'_exptl_absorpt_correction_type' value 'Numerical' changed to
'numerical' according to
/home/data/users/saulius/crontab/automatic-downloads/rss-feeds/RSC/lib/dictionaries/cif_core.dic
dictionary named 'cif_core.dic' version 2.4.2 from 2011-04-26.

Automatic conversion script
Id: cif_fix_values 4973 2017-02-22 13:04:09Z antanas 
;
_cod_database_code 7123975
_shelx_shelxl_version_number 2018/3
_shelx_space_group_comment
;
The symmetry employed for this shelxl refinement is uniquely defined
by the following loop, which should always be used as a source of
symmetry information in preference to the above space-group names.
They are only intended as comments.
;
_shelx_estimated_absorpt_t_min 0.800
_shelx_estimated_absorpt_t_max 0.975

loop_
_space_group_symop_operation_xyz
'x, y, z'
'x, -y, z+1/2'

loop_
_atom_site_label
_atom_site_type_symbol
_atom_site_fract_x
_atom_site_fract_y
_atom_site_fract_z
_atom_site_U_iso_or_equiv
_atom_site_adp_type
_atom_site_occupancy
_atom_site_site_symmetry_order
_atom_site_calc_flag
_atom_site_refinement_flags_posn
_atom_site_refinement_flags_adp
C1 C 0.3033(5) 1.0521(2) 0.3328(3) 0.0276(11) Uani 1 1 d . .
H1A H 0.276445 1.073060 0.376438 0.033 Uiso 1 1 calc R U
H1B H 0.247066 1.069251 0.283577 0.033 Uiso 1 1 calc R U
C2 C 0.4386(5) 1.0697(2) 0.3373(3) 0.0271(11) Uani 1 1 d . .
H2 H 0.469557 1.062941 0.292305 0.032 Uiso 1 1 calc R U
C3 C 0.5202(5) 1.0944(2) 0.3997(3) 0.0314(12) Uani 1 1 d . .
H3 H 0.486872 1.103702 0.443285 0.038 Uiso 1 1 calc R U
C4 C 0.6592(6) 1.1087(3) 0.4077(3) 0.0363(12) Uani 1 1 d . .
H4A H 0.677532 1.154904 0.423624 0.044 Uiso 1 1 calc R U
H4B H 0.713237 1.080434 0.448604 0.044 Uiso 1 1 calc R U
C5 C 0.8228(5) 1.0831(2) 0.3424(3) 0.0296(11) Uani 1 1 d . .
H5A H 0.876100 1.106887 0.387937 0.036 Uiso 1 1 calc R U
H5B H 0.846553 1.099602 0.295473 0.036 Uiso 1 1 calc R U
C6 C 0.8552(5) 1.0113(2) 0.3515(3) 0.0260(11) Uani 1 1 d . .
C7 C 0.7656(5) 0.9647(2) 0.3606(3) 0.0309(12) Uani 1 1 d . .
H7 H 0.681650 0.978149 0.363384 0.037 Uiso 1 1 calc R U
C8 C 0.7970(5) 0.8986(2) 0.3657(3) 0.0312(12) Uani 1 1 d . .
H8 H 0.734725 0.867459 0.372464 0.037 Uiso 1 1 calc R U
C9 C 0.9186(5) 0.8777(2) 0.3610(3) 0.0257(11) Uani 1 1 d . .
C10 C 1.0089(5) 0.9245(2) 0.3523(3) 0.0298(11) Uani 1 1 d . .
H10 H 1.092690 0.911288 0.349136 0.036 Uiso 1 1 calc R U
C11 C 0.9768(5) 0.9901(2) 0.3484(3) 0.0304(11) Uani 1 1 d . .
H11 H 1.039844 1.021501 0.343306 0.037 Uiso 1 1 calc R U
C12 C 0.9523(5) 0.8093(2) 0.3646(3) 0.0250(11) Uani 1 1 d . .
C13 C 0.9818(5) 0.7521(2) 0.3694(3) 0.0249(10) Uani 1 1 d . .
C14 C 1.0178(4) 0.6849(2) 0.3805(3) 0.0219(10) Uani 1 1 d . .
C15 C 1.0746(5) 0.6510(2) 0.3294(3) 0.0262(11) Uani 1 1 d . .
H15 H 1.087747 0.672923 0.284874 0.031 Uiso 1 1 calc R U
C16 C 1.1121(5) 0.5866(2) 0.3422(3) 0.0258(11) Uani 1 1 d . .
H16 H 1.149603 0.564519 0.306157 0.031 Uiso 1 1 calc R U
C17 C 1.0954(5) 0.5534(2) 0.4077(3) 0.0241(10) Uani 1 1 d . .
C18 C 1.0349(5) 0.5863(2) 0.4573(3) 0.0215(10) Uani 1 1 d . .
H18 H 1.020714 0.563851 0.501199 0.026 Uiso 1 1 calc R U
C19 C 0.9945(4) 0.6512(2) 0.4446(2) 0.0200(10) Uani 1 1 d . .
C20 C 1.1435(6) 0.4851(2) 0.4278(3) 0.0318(12) Uani 1 1 d . .
H20A H 1.230324 0.486931 0.464668 0.038 Uiso 1 1 calc R U
H20B H 1.084378 0.462409 0.454021 0.038 Uiso 1 1 calc R U
C21 C 1.1001(5) 0.3842(2) 0.3608(3) 0.0258(10) Uani 1 1 d . .
H21A H 1.138043 0.363345 0.411853 0.031 Uiso 1 1 calc R U
H21B H 1.125340 0.357826 0.320286 0.031 Uiso 1 1 calc R U
C22 C 0.9566(5) 0.3846(2) 0.3457(3) 0.0295(11) Uani 1 1 d . .
H22 H 0.909792 0.413223 0.306358 0.035 Uiso 1 1 calc R U
C23 C 0.8894(5) 0.3483(2) 0.3824(3) 0.0306(11) Uani 1 1 d . .
H23 H 0.936026 0.322072 0.424483 0.037 Uiso 1 1 calc R U
C24 C 0.7437(5) 0.3454(3) 0.3626(3) 0.0354(12) Uani 1 1 d . .
H24A H 0.708394 0.386480 0.335938 0.043 Uiso 1 1 calc R U
H24B H 0.713890 0.308875 0.325718 0.043 Uiso 1 1 calc R U
C25 C 0.7184(5) 0.3905(2) 0.4798(3) 0.0281(11) Uani 1 1 d . .
H25A H 0.812516 0.399905 0.493997 0.034 Uiso 1 1 calc R U
H25B H 0.693553 0.378490 0.527985 0.034 Uiso 1 1 calc R U
C26 C 0.6457(5) 0.4518(2) 0.4460(3) 0.0233(10) Uani 1 1 d . .
C27 C 0.5158(5) 0.4499(2) 0.4052(3) 0.0268(11) Uani 1 1 d . .
H27 H 0.471052 0.409252 0.398920 0.032 Uiso 1 1 calc R U
C28 C 0.4507(5) 0.5058(2) 0.3737(3) 0.0269(11) Uani 1 1 d . .
H28 H 0.362893 0.503048 0.344450 0.032 Uiso 1 1 calc R U
C29 C 0.5132(5) 0.5666(2) 0.3845(3) 0.0224(10) Uani 1 1 d . .
C30 C 0.6429(5) 0.5689(2) 0.4266(3) 0.0241(11) Uani 1 1 d . .
H30 H 0.686946 0.609711 0.434926 0.029 Uiso 1 1 calc R U
C31 C 0.7074(5) 0.5122(2) 0.4561(3) 0.0241(10) Uani 1 1 d . .
H31 H 0.795988 0.514562 0.483985 0.029 Uiso 1 1 calc R U
C32 C 0.4517(5) 0.6268(2) 0.3541(3) 0.0227(10) Uani 1 1 d . .
C33 C 0.4121(5) 0.6805(2) 0.3317(3) 0.0229(10) Uani 1 1 d . .
C34 C 0.3764(4) 0.7470(2) 0.3125(3) 0.0196(9) Uani 1 1 d . .
C35 C 0.2792(5) 0.7651(2) 0.2478(3) 0.0256(11) Uani 1 1 d . .
H35 H 0.234989 0.732279 0.213148 0.031 Uiso 1 1 calc R U
C36 C 0.2454(5) 0.8301(2) 0.2326(3) 0.0245(10) Uani 1 1 d . .
H36 H 0.176200 0.841041 0.189025 0.029 Uiso 1 1 calc R U
C37 C 0.3109(4) 0.8795(2) 0.2801(3) 0.0208(10) Uani 1 1 d . .
C38 C 0.4116(5) 0.8621(2) 0.3443(3) 0.0207(10) Uani 1 1 d . .
H38 H 0.458973 0.895519 0.376665 0.025 Uiso 1 1 calc R U
C39 C 0.4436(4) 0.7972(2) 0.3617(2) 0.0185(9) Uani 1 1 d . .
C40 C 0.2785(5) 0.9505(2) 0.2643(3) 0.0261(10) Uani 1 1 d . .
H40A H 0.340635 0.970618 0.238211 0.031 Uiso 1 1 calc R U
H40B H 0.190283 0.954762 0.229433 0.031 Uiso 1 1 calc R U
C41 C 0.5407(4) 0.7813(2) 0.4321(3) 0.0208(10) Uani 1 1 d . .
C42 C 0.6160(5) 0.7714(2) 0.4943(3) 0.0223(10) Uani 1 1 d . .
C43 C 0.6904(4) 0.7660(2) 0.5730(3) 0.0194(10) Uani 1 1 d . .
C44 C 0.6368(5) 0.7922(2) 0.6307(3) 0.0253(11) Uani 1 1 d . .
H44 H 0.552650 0.810981 0.616484 0.030 Uiso 1 1 calc R U
C45 C 0.7051(5) 0.7909(2) 0.7083(3) 0.0264(11) Uani 1 1 d . .
H45 H 0.668470 0.809100 0.747096 0.032 Uiso 1 1 calc R U
C46 C 0.8277(5) 0.7629(2) 0.7290(3) 0.0256(11) Uani 1 1 d . .
H46 H 0.875363 0.762444 0.782046 0.031 Uiso 1 1 calc R U
C47 C 0.8804(5) 0.7357(2) 0.6733(3) 0.0236(10) Uani 1 1 d . .
H47 H 0.963825 0.716119 0.688548 0.028 Uiso 1 1 calc R U
C48 C 0.8136(4) 0.73634(19) 0.5947(3) 0.0186(9) Uani 1 1 d . .
C49 C 0.8713(4) 0.7069(2) 0.5389(3) 0.0203(10) Uani 1 1 d . .
C50 C 0.9287(4) 0.6820(2) 0.4962(3) 0.0219(10) Uani 1 1 d . .
C51 C 0.2249(5) -0.1887(2) 0.5571(3) 0.0309(12) Uani 1 1 d . .
H51A H 0.239282 -0.230131 0.586953 0.037 Uiso 1 1 calc R U
H51B H 0.222438 -0.199008 0.502273 0.037 Uiso 1 1 calc R U
C52 C 0.0980(5) -0.1605(2) 0.5606(3) 0.0294(11) Uani 1 1 d . .
H52 H 0.021445 -0.181806 0.532086 0.035 Uiso 1 1 calc R U
C53 C 0.0847(5) -0.1075(2) 0.6009(3) 0.0288(11) Uani 1 1 d . .
H53 H 0.161998 -0.086081 0.628074 0.035 Uiso 1 1 calc R U
C54 C -0.0390(6) -0.0788(2) 0.6075(3) 0.0353(12) Uani 1 1 d . .
H54A H -0.112025 -0.096377 0.566339 0.042 Uiso 1 1 calc R U
H54B H -0.054231 -0.089123 0.658856 0.042 Uiso 1 1 calc R U
C55 C -0.1298(5) 0.0265(2) 0.6142(3) 0.0297(11) Uani 1 1 d . .
H55A H -0.137411 0.017245 0.667558 0.036 Uiso 1 1 calc R U
H55B H -0.212688 0.014654 0.576948 0.036 Uiso 1 1 calc R U
C56 C -0.1013(4) 0.0978(2) 0.6063(3) 0.0241(10) Uani 1 1 d . .
C57 C -0.1470(5) 0.1449(2) 0.6490(3) 0.0292(11) Uani 1 1 d . .
H57 H -0.199658 0.132089 0.682240 0.035 Uiso 1 1 calc R U
C58 C -0.1169(5) 0.2103(2) 0.6436(3) 0.0274(11) Uani 1 1 d . .
H58 H -0.149187 0.241804 0.673223 0.033 Uiso 1 1 calc R U
C59 C -0.0402(4) 0.2306(2) 0.5954(3) 0.0209(10) Uani 1 1 d . .
C60 C 0.0037(4) 0.1835(2) 0.5500(2) 0.0197(10) Uani 1 1 d . .
C61 C -0.0280(4) 0.1175(2) 0.5565(3) 0.0228(10) Uani 1 1 d . .
H61 H 0.001590 0.085619 0.526032 0.027 Uiso 1 1 calc R U
C62 C 0.0022(5) 0.2972(2) 0.5977(3) 0.0227(10) Uani 1 1 d . .
C63 C 0.0433(4) 0.3522(2) 0.6084(3) 0.0212(10) Uani 1 1 d . .
C64 C 0.1001(5) 0.4161(2) 0.6250(2) 0.0208(10) Uani 1 1 d . .
C65 C 0.0246(5) 0.4695(2) 0.6375(3) 0.0240(10) Uani 1 1 d . .
H65 H -0.065624 0.464246 0.632578 0.029 Uiso 1 1 calc R U
C66 C 0.0832(5) 0.5298(2) 0.6571(3) 0.0249(11) Uani 1 1 d . .
H66 H 0.031746 0.566105 0.664291 0.030 Uiso 1 1 calc R U
C67 C 0.2148(5) 0.5384(2) 0.6665(3) 0.0259(11) Uani 1 1 d . .
C68 C 0.2882(5) 0.4849(2) 0.6545(3) 0.0286(11) Uani 1 1 d . .
H68 H 0.378793 0.489973 0.660855 0.034 Uiso 1 1 calc R U
C69 C 0.2318(5) 0.4246(2) 0.6337(3) 0.0280(11) Uani 1 1 d . .
H69 H 0.283489 0.388812 0.625272 0.034 Uiso 1 1 calc R U
C70 C 0.2787(6) 0.6039(2) 0.6908(3) 0.0340(12) Uani 1 1 d . .
H70A H 0.238992 0.623816 0.729988 0.041 Uiso 1 1 calc R U
H70B H 0.371641 0.596550 0.716058 0.041 Uiso 1 1 calc R U
C71 C 0.3458(5) 0.6327(2) 0.5760(3) 0.0292(11) Uani 1 1 d . .
H71A H 0.334512 0.666865 0.535326 0.035 Uiso 1 1 calc R U
H71B H 0.314373 0.590815 0.549902 0.035 Uiso 1 1 calc R U
C72 C 0.4865(5) 0.6263(2) 0.6152(3) 0.0282(11) Uani 1 1 d . .
H72 H 0.524597 0.658567 0.652493 0.034 Uiso 1 1 calc R U
C73 C 0.5614(5) 0.5791(2) 0.6017(3) 0.0252(11) Uani 1 1 d . .
H73 H 0.521674 0.546645 0.565120 0.030 Uiso 1 1 calc R U
C74 C 0.7031(5) 0.5716(2) 0.6383(3) 0.0273(11) Uani 1 1 d . .
H74A H 0.752569 0.587349 0.601671 0.033 Uiso 1 1 calc R U
H74B H 0.727581 0.598988 0.685819 0.033 Uiso 1 1 calc R U
C75 C 0.6943(5) 0.4809(2) 0.7231(3) 0.0252(10) Uani 1 1 d . .
H75A H 0.617561 0.505950 0.728188 0.030 Uiso 1 1 calc R U
H75B H 0.763887 0.486680 0.771527 0.030 Uiso 1 1 calc R U
C76 C 0.6602(4) 0.4094(2) 0.7114(3) 0.0216(10) Uani 1 1 d . .
C77 C 0.5742(4) 0.3880(2) 0.6430(2) 0.0202(10) Uani 1 1 d . .
H77 H 0.538074 0.418851 0.603413 0.024 Uiso 1 1 calc R U
C78 C 0.5402(4) 0.3222(2) 0.6316(3) 0.0203(9) Uani 1 1 d . .
C79 C 0.5905(5) 0.2764(2) 0.6911(3) 0.0210(10) Uani 1 1 d . .
C80 C 0.6765(5) 0.2987(2) 0.7594(3) 0.0250(10) Uani 1 1 d . .
H80 H 0.711193 0.268646 0.800148 0.030 Uiso 1 1 calc R U
C81 C 0.7118(4) 0.3637(2) 0.7686(3) 0.0238(10) Uani 1 1 d . .
H81 H 0.772594 0.377366 0.814840 0.029 Uiso 1 1 calc R U
C82 C 0.5559(5) 0.2094(2) 0.6785(3) 0.0245(10) Uani 1 1 d . .
C83 C 0.5230(5) 0.1536(2) 0.6612(3) 0.0243(10) Uani 1 1 d . .
C84 C 0.4782(5) 0.0900(2) 0.6330(3) 0.0241(10) Uani 1 1 d . .
C85 C 0.3605(5) 0.0838(2) 0.5770(3) 0.0298(11) Uani 1 1 d . .
H85 H 0.309909 0.121670 0.559321 0.036 Uiso 1 1 calc R U
C86 C 0.3171(5) 0.0235(2) 0.5472(3) 0.0282(11) Uani 1 1 d . .
H86 H 0.235446 0.020386 0.510186 0.034 Uiso 1 1 calc R U
C87 C 0.3891(5) -0.0326(2) 0.5697(3) 0.0248(11) Uani 1 1 d . .
C88 C 0.5490(5) 0.0332(2) 0.6587(3) 0.0271(11) Uani 1 1 d . .
H88 H 0.628001 0.035941 0.698087 0.032 Uiso 1 1 calc R U
C89 C 0.5050(5) -0.0269(2) 0.6272(3) 0.0302(12) Uani 1 1 d . .
H89 H 0.554540 -0.065002 0.645112 0.036 Uiso 1 1 calc R U
C90 C 0.3437(6) -0.0973(2) 0.5319(3) 0.0323(12) Uani 1 1 d . .
H90A H 0.259092 -0.091281 0.493612 0.039 Uiso 1 1 calc R U
H90B H 0.406525 -0.113093 0.503521 0.039 Uiso 1 1 calc R U
C91 C 0.4605(4) 0.3002(2) 0.5582(3) 0.0205(10) Uani 1 1 d . .
C92 C 0.4003(4) 0.2800(2) 0.4962(3) 0.0211(10) Uani 1 1 d . .
C93 C 0.3425(4) 0.25709(19) 0.4185(3) 0.0185(9) Uani 1 1 d . .
C94 C 0.4090(5) 0.2665(2) 0.3614(3) 0.0235(10) Uani 1 1 d . .
H94 H 0.491131 0.287488 0.374732 0.028 Uiso 1 1 calc R U
C95 C 0.3577(5) 0.2457(2) 0.2854(3) 0.0273(11) Uani 1 1 d . .
H95 H 0.404305 0.252272 0.246982 0.033 Uiso 1 1 calc R U
C96 C 0.2380(5) 0.2152(2) 0.2661(3) 0.0270(11) Uani 1 1 d . .
H96 H 0.201534 0.201687 0.213974 0.032 Uiso 1 1 calc R U
C97 C 0.1715(5) 0.2045(2) 0.3216(3) 0.0231(10) Uani 1 1 d . .
H97 H 0.090284 0.182638 0.307466 0.028 Uiso 1 1 calc R U
C98 C 0.2213(4) 0.2250(2) 0.3990(3) 0.0193(9) Uani 1 1 d . .
C99 C 0.1494(4) 0.2128(2) 0.4552(3) 0.0177(9) Uani 1 1 d . .
C100 C 0.0825(4) 0.2012(2) 0.4983(3) 0.0205(10) Uani 1 1 d . .
O1 O 0.2850(3) 0.98280(14) 0.33600(18) 0.0261(7) Uani 1 1 d . .
O2 O 0.6908(3) 1.09735(16) 0.33556(19) 0.0309(8) Uani 1 1 d . .
O3 O 1.1512(4) 0.44878(15) 0.36094(19) 0.0336(8) Uani 1 1 d . .
O4 O 0.6937(3) 0.33664(16) 0.4277(2) 0.0342(8) Uani 1 1 d . .
O5 O 0.3306(3) -0.14533(15) 0.58773(19) 0.0300(8) Uani 1 1 d . .
O6 O -0.0283(4) -0.01000(16) 0.5987(2) 0.0367(9) Uani 1 1 d . .
O7 O 0.2684(4) 0.64912(15) 0.6280(2) 0.0352(9) Uani 1 1 d . .
O8 O 0.7368(3) 0.50477(15) 0.65842(19) 0.0282(8) Uani 1 1 d . .

loop_
_atom_site_aniso_label
_atom_site_aniso_U_11
_atom_site_aniso_U_22
_atom_site_aniso_U_33
_atom_site_aniso_U_23
_atom_site_aniso_U_13
_atom_site_aniso_U_12
C1 0.026(3) 0.021(2) 0.037(3) 0.001(2) 0.010(2) 0.002(2)
C2 0.028(3) 0.022(2) 0.032(3) 0.003(2) 0.011(2) 0.002(2)
C3 0.034(3) 0.031(3) 0.033(3) 0.001(2) 0.014(2) 0.000(2)
C4 0.034(3) 0.037(3) 0.038(3) -0.002(2) 0.010(2) -0.005(2)
C5 0.017(3) 0.034(3) 0.040(3) 0.003(2) 0.010(2) -0.004(2)
C6 0.024(3) 0.030(2) 0.023(2) 0.0039(19) 0.004(2) -0.004(2)
C7 0.020(3) 0.034(3) 0.039(3) 0.005(2) 0.008(2) 0.000(2)
C8 0.025(3) 0.028(3) 0.043(3) 0.007(2) 0.014(2) -0.007(2)
C9 0.021(3) 0.033(3) 0.023(2) 0.006(2) 0.006(2) -0.001(2)
C10 0.022(3) 0.032(3) 0.038(3) 0.010(2) 0.013(2) 0.001(2)
C11 0.022(3) 0.033(3) 0.039(3) 0.007(2) 0.012(2) -0.007(2)
C12 0.016(3) 0.036(3) 0.025(2) 0.005(2) 0.007(2) -0.003(2)
C13 0.017(3) 0.033(3) 0.026(2) 0.004(2) 0.008(2) -0.003(2)
C14 0.011(2) 0.028(2) 0.026(2) 0.0012(19) 0.0040(18) -0.0032(19)
C15 0.022(3) 0.036(3) 0.023(2) 0.006(2) 0.011(2) -0.001(2)
C16 0.022(3) 0.034(3) 0.024(2) -0.001(2) 0.010(2) 0.000(2)
C17 0.019(3) 0.031(2) 0.023(2) -0.0024(19) 0.0061(19) -0.004(2)
C18 0.019(2) 0.027(2) 0.020(2) 0.0011(17) 0.0062(19) -0.0076(19)
C19 0.010(2) 0.031(2) 0.020(2) -0.0018(18) 0.0058(18) -0.0046(19)
C20 0.042(3) 0.027(3) 0.027(3) -0.004(2) 0.010(2) 0.000(2)
C21 0.026(3) 0.023(2) 0.031(3) -0.0008(19) 0.013(2) -0.001(2)
C22 0.028(3) 0.032(3) 0.026(2) -0.003(2) 0.003(2) 0.006(2)
C23 0.024(3) 0.037(3) 0.031(3) -0.008(2) 0.008(2) 0.005(2)
C24 0.026(3) 0.044(3) 0.038(3) -0.011(2) 0.012(2) 0.003(2)
C25 0.028(3) 0.031(3) 0.031(3) 0.003(2) 0.016(2) 0.007(2)
C26 0.022(3) 0.026(2) 0.025(2) 0.0012(19) 0.013(2) -0.001(2)
C27 0.023(3) 0.019(2) 0.041(3) -0.002(2) 0.012(2) -0.006(2)
C28 0.020(3) 0.027(2) 0.033(3) 0.001(2) 0.005(2) -0.003(2)
C29 0.020(3) 0.024(2) 0.024(2) -0.0007(18) 0.007(2) -0.0014(19)
C30 0.025(3) 0.024(2) 0.025(2) 0.0000(18) 0.009(2) -0.008(2)
C31 0.016(3) 0.033(3) 0.024(2) 0.0009(19) 0.006(2) -0.001(2)
C32 0.020(3) 0.022(3) 0.027(2) -0.0031(19) 0.007(2) -0.005(2)
C33 0.021(3) 0.025(3) 0.024(2) -0.0026(19) 0.0072(19) -0.004(2)
C34 0.013(2) 0.022(2) 0.027(2) 0.0033(18) 0.0108(19) -0.0003(18)
C35 0.026(3) 0.026(2) 0.025(2) -0.0020(19) 0.006(2) -0.005(2)
C36 0.019(3) 0.028(2) 0.023(2) 0.0023(18) 0.000(2) 0.000(2)
C37 0.015(2) 0.025(2) 0.026(2) 0.0027(18) 0.0110(19) 0.0007(19)
C38 0.016(3) 0.024(2) 0.022(2) -0.0033(18) 0.0058(19) -0.0036(19)
C39 0.013(2) 0.023(2) 0.021(2) 0.0017(18) 0.0066(18) 0.0010(18)
C40 0.023(3) 0.027(2) 0.027(2) 0.0032(19) 0.005(2) 0.004(2)
C41 0.016(3) 0.019(2) 0.030(3) 0.0001(18) 0.011(2) -0.0004(18)
C42 0.020(3) 0.018(2) 0.029(3) 0.0007(18) 0.008(2) 0.0015(19)
C43 0.015(2) 0.016(2) 0.027(2) -0.0002(17) 0.0064(19) -0.0030(18)
C44 0.020(3) 0.019(2) 0.036(3) -0.0034(19) 0.005(2) 0.0025(19)
C45 0.028(3) 0.026(2) 0.028(3) -0.0074(19) 0.011(2) -0.004(2)
C46 0.025(3) 0.027(2) 0.024(2) -0.0016(19) 0.004(2) -0.005(2)
C47 0.016(2) 0.023(2) 0.032(3) 0.0039(19) 0.007(2) -0.0013(19)
C48 0.018(2) 0.014(2) 0.023(2) -0.0007(17) 0.0058(19) -0.0021(18)
C49 0.015(2) 0.021(2) 0.024(2) 0.0037(18) 0.005(2) -0.0006(18)
C50 0.013(2) 0.023(2) 0.029(2) 0.0065(19) 0.004(2) -0.0040(19)
C51 0.040(3) 0.024(2) 0.030(3) -0.004(2) 0.013(2) -0.002(2)
C52 0.034(3) 0.023(2) 0.030(3) 0.0011(19) 0.007(2) -0.008(2)
C53 0.029(3) 0.027(2) 0.030(3) 0.003(2) 0.006(2) -0.003(2)
C54 0.037(3) 0.026(3) 0.048(3) 0.005(2) 0.019(3) -0.001(2)
C55 0.022(3) 0.033(3) 0.037(3) 0.002(2) 0.012(2) -0.002(2)
C56 0.013(3) 0.033(3) 0.028(2) 0.0020(19) 0.007(2) -0.001(2)
C57 0.019(3) 0.038(3) 0.033(3) 0.003(2) 0.013(2) 0.000(2)
C58 0.019(3) 0.033(3) 0.033(3) -0.005(2) 0.011(2) 0.001(2)
C59 0.012(2) 0.027(2) 0.024(2) 0.0008(18) 0.0051(19) 0.0038(19)
C60 0.010(2) 0.025(2) 0.023(2) 0.0004(18) 0.0013(18) -0.0019(18)
C61 0.016(3) 0.026(2) 0.026(2) -0.0014(19) 0.0056(19) 0.0006(19)
C62 0.020(3) 0.026(3) 0.023(2) -0.0005(18) 0.0066(19) 0.005(2)
C63 0.016(2) 0.030(3) 0.021(2) 0.0008(18) 0.0101(19) 0.005(2)
C64 0.019(3) 0.024(2) 0.019(2) 0.0012(17) 0.0043(19) 0.0018(19)
C65 0.020(3) 0.029(2) 0.024(2) 0.0034(19) 0.0075(19) 0.004(2)
C66 0.029(3) 0.027(2) 0.023(2) 0.0015(19) 0.014(2) 0.011(2)
C67 0.028(3) 0.027(2) 0.025(2) -0.0020(19) 0.012(2) 0.001(2)
C68 0.017(3) 0.035(3) 0.037(3) -0.003(2) 0.014(2) -0.001(2)
C69 0.022(3) 0.029(3) 0.035(3) -0.003(2) 0.012(2) 0.005(2)
C70 0.037(3) 0.031(3) 0.040(3) -0.008(2) 0.020(2) -0.004(2)
C71 0.029(3) 0.026(2) 0.036(3) 0.003(2) 0.015(2) 0.005(2)
C72 0.031(3) 0.024(2) 0.031(3) -0.003(2) 0.010(2) -0.005(2)
C73 0.025(3) 0.025(2) 0.026(2) -0.0020(19) 0.006(2) -0.006(2)
C74 0.028(3) 0.025(2) 0.031(3) -0.0031(19) 0.012(2) -0.007(2)
C75 0.018(3) 0.031(2) 0.027(2) -0.001(2) 0.006(2) -0.005(2)
C76 0.012(2) 0.031(2) 0.024(2) -0.0037(19) 0.0078(19) 0.0002(19)
C77 0.013(2) 0.028(2) 0.021(2) 0.0024(18) 0.0061(19) 0.0013(19)
C78 0.011(2) 0.027(2) 0.025(2) -0.0047(18) 0.0076(18) -0.0001(18)
C79 0.018(2) 0.025(2) 0.026(2) -0.0020(18) 0.015(2) 0.0027(19)
C80 0.020(3) 0.032(3) 0.025(2) 0.0026(19) 0.009(2) 0.006(2)
C81 0.012(2) 0.036(3) 0.023(2) -0.0062(19) 0.0046(19) 0.0017(19)
C82 0.021(3) 0.028(3) 0.028(2) 0.001(2) 0.011(2) 0.006(2)
C83 0.021(3) 0.027(3) 0.027(2) 0.0018(19) 0.011(2) 0.004(2)
C84 0.021(3) 0.026(2) 0.029(2) 0.0012(19) 0.014(2) 0.002(2)
C85 0.031(3) 0.026(3) 0.033(3) 0.006(2) 0.010(2) 0.008(2)
C86 0.023(3) 0.032(3) 0.029(3) 0.000(2) 0.006(2) 0.000(2)
C87 0.023(3) 0.030(2) 0.027(2) -0.0012(19) 0.016(2) -0.002(2)
C88 0.018(3) 0.028(2) 0.036(3) 0.000(2) 0.009(2) 0.002(2)
C89 0.030(3) 0.024(2) 0.040(3) 0.004(2) 0.015(2) 0.007(2)
C90 0.037(3) 0.032(3) 0.031(3) -0.005(2) 0.015(2) -0.003(2)
C91 0.015(2) 0.020(2) 0.028(3) -0.0027(19) 0.009(2) -0.0021(18)
C92 0.017(3) 0.018(2) 0.031(3) 0.0020(19) 0.011(2) -0.0006(18)
C93 0.018(2) 0.014(2) 0.024(2) 0.0003(17) 0.0044(19) 0.0010(18)
C94 0.022(3) 0.018(2) 0.031(3) 0.0021(18) 0.009(2) -0.0024(19)
C95 0.033(3) 0.026(2) 0.026(2) 0.0032(19) 0.013(2) 0.002(2)
C96 0.031(3) 0.027(2) 0.022(2) 0.0004(19) 0.006(2) 0.000(2)
C97 0.018(3) 0.020(2) 0.029(2) -0.0004(18) 0.001(2) -0.0029(19)
C98 0.018(3) 0.017(2) 0.023(2) 0.0022(17) 0.0049(19) 0.0029(18)
C99 0.011(2) 0.017(2) 0.025(2) -0.0007(17) 0.0052(19) -0.0018(17)
C100 0.014(2) 0.020(2) 0.026(2) -0.0047(18) 0.003(2) 0.0002(18)
O1 0.0252(19) 0.0227(16) 0.0328(18) 0.0025(13) 0.0117(15) 0.0013(13)
O2 0.024(2) 0.0359(18) 0.0335(18) 0.0088(14) 0.0083(15) 0.0020(15)
O3 0.045(2) 0.0274(18) 0.0352(19) -0.0037(14) 0.0223(17) -0.0052(16)
O4 0.023(2) 0.0290(17) 0.054(2) 0.0002(16) 0.0171(17) -0.0011(15)
O5 0.031(2) 0.0254(17) 0.0335(18) 0.0003(13) 0.0085(15) -0.0009(15)
O6 0.033(2) 0.0238(17) 0.061(2) 0.0054(16) 0.0266(19) 0.0003(15)
O7 0.035(2) 0.0262(17) 0.049(2) 0.0005(15) 0.0192(18) 0.0031(15)
O8 0.0198(18) 0.0311(17) 0.0375(19) 0.0013(14) 0.0139(15) 0.0016(14)

loop_
_atom_type_symbol
_atom_type_description
_atom_type_scat_dispersion_real
_atom_type_scat_dispersion_imag
_atom_type_scat_source
C C 0.0181 0.0091 'International Tables Vol C Tables 4.2.6.8 and 6.1.1.4'
H H 0.0000 0.0000 'International Tables Vol C Tables 4.2.6.8 and 6.1.1.4'
O O 0.0492 0.0322 'International Tables Vol C Tables 4.2.6.8 and 6.1.1.4'

loop_
_geom_angle_atom_site_label_1
_geom_angle_atom_site_label_2
_geom_angle_atom_site_label_3
_geom_angle
O1 C1 C2 112.5(4)
O1 C1 H1A 109.1
C2 C1 H1A 109.1
O1 C1 H1B 109.1
C2 C1 H1B 109.1
H1A C1 H1B 107.8
C3 C2 C1 124.6(5)
C3 C2 H2 117.7
C1 C2 H2 117.7
C2 C3 C4 125.8(5)
C2 C3 H3 117.1
C4 C3 H3 117.1
O2 C4 C3 110.0(4)
O2 C4 H4A 109.7
C3 C4 H4A 109.7
O2 C4 H4B 109.7
C3 C4 H4B 109.7
H4A C4 H4B 108.2
O2 C5 C6 114.0(4)
O2 C5 H5A 108.8
C6 C5 H5A 108.8
O2 C5 H5B 108.8
C6 C5 H5B 108.8
H5A C5 H5B 107.7
C11 C6 C7 118.1(5)
C11 C6 C5 119.5(4)
C7 C6 C5 122.3(5)
C8 C7 C6 120.8(5)
C8 C7 H7 119.6
C6 C7 H7 119.6
C7 C8 C9 120.6(5)
C7 C8 H8 119.7
C9 C8 H8 119.7
C8 C9 C10 118.5(4)
C8 C9 C12 121.5(4)
C10 C9 C12 119.9(5)
C11 C10 C9 120.2(5)
C11 C10 H10 119.9
C9 C10 H10 119.9
C10 C11 C6 121.6(5)
C10 C11 H11 119.2
C6 C11 H11 119.2
C13 C12 C9 178.5(5)
C12 C13 C14 176.2(5)
C15 C14 C19 118.6(4)
C15 C14 C13 122.2(4)
C19 C14 C13 119.1(4)
C16 C15 C14 121.5(4)
C16 C15 H15 119.3
C14 C15 H15 119.3
C15 C16 C17 120.5(4)
C15 C16 H16 119.8
C17 C16 H16 119.8
C18 C17 C16 118.1(4)
C18 C17 C20 119.1(4)
C16 C17 C20 122.8(4)
C17 C18 C19 122.1(4)
C17 C18 H18 118.9
C19 C18 H18 118.9
C18 C19 C14 119.0(4)
C18 C19 C50 119.7(4)
C14 C19 C50 121.3(4)
O3 C20 C17 112.2(4)
O3 C20 H20A 109.2
C17 C20 H20A 109.2
O3 C20 H20B 109.2
C17 C20 H20B 109.2
H20A C20 H20B 107.9
O3 C21 C22 111.8(4)
O3 C21 H21A 109.3
C22 C21 H21A 109.3
O3 C21 H21B 109.3
C22 C21 H21B 109.3
H21A C21 H21B 107.9
C23 C22 C21 125.1(5)
C23 C22 H22 117.4
C21 C22 H22 117.4
C22 C23 C24 124.6(5)
C22 C23 H23 117.7
C24 C23 H23 117.7
O4 C24 C23 113.5(4)
O4 C24 H24A 108.9
C23 C24 H24A 108.9
O4 C24 H24B 108.9
C23 C24 H24B 108.9
H24A C24 H24B 107.7
O4 C25 C26 113.1(4)
O4 C25 H25A 109.0
C26 C25 H25A 109.0
O4 C25 H25B 109.0
C26 C25 H25B 109.0
H25A C25 H25B 107.8
C31 C26 C27 118.0(4)
C31 C26 C25 120.4(4)
C27 C26 C25 121.6(4)
C28 C27 C26 121.3(4)
C28 C27 H27 119.3
C26 C27 H27 119.3
C27 C28 C29 120.4(5)
C27 C28 H28 119.8
C29 C28 H28 119.8
C30 C29 C28 118.5(4)
C30 C29 C32 117.9(4)
C28 C29 C32 123.6(4)
C31 C30 C29 120.3(4)
C31 C30 H30 119.8
C29 C30 H30 119.8
C30 C31 C26 121.5(4)
C30 C31 H31 119.2
C26 C31 H31 119.2
C33 C32 C29 173.3(5)
C32 C33 C34 173.4(5)
C35 C34 C39 118.0(4)
C35 C34 C33 123.3(4)
C39 C34 C33 118.7(4)
C36 C35 C34 121.3(4)
C36 C35 H35 119.3
C34 C35 H35 119.3
C37 C36 C35 120.9(4)
C37 C36 H36 119.5
C35 C36 H36 119.5
C36 C37 C38 118.4(4)
C36 C37 C40 122.2(4)
C38 C37 C40 119.4(4)
C39 C38 C37 121.2(4)
C39 C38 H38 119.4
C37 C38 H38 119.4
C38 C39 C34 120.0(4)
C38 C39 C41 119.4(4)
C34 C39 C41 120.5(4)
O1 C40 C37 109.0(4)
O1 C40 H40A 109.9
C37 C40 H40A 109.9
O1 C40 H40B 109.9
C37 C40 H40B 109.9
H40A C40 H40B 108.3
C42 C41 C39 174.3(5)
C41 C42 C43 170.5(5)
C44 C43 C48 119.4(4)
C44 C43 C42 117.3(4)
C48 C43 C42 123.4(4)
C45 C44 C43 120.8(4)
C45 C44 H44 119.6
C43 C44 H44 119.6
C44 C45 C46 119.4(4)
C44 C45 H45 120.3
C46 C45 H45 120.3
C47 C46 C45 120.5(4)
C47 C46 H46 119.7
C45 C46 H46 119.7
C46 C47 C48 121.2(4)
C46 C47 H47 119.4
C48 C47 H47 119.4
C47 C48 C43 118.7(4)
C47 C48 C49 119.3(4)
C43 C48 C49 122.0(4)
C50 C49 C48 175.0(5)
C49 C50 C19 178.6(5)
O5 C51 C52 112.5(4)
O5 C51 H51A 109.1
C52 C51 H51A 109.1
O5 C51 H51B 109.1
C52 C51 H51B 109.1
H51A C51 H51B 107.8
C53 C52 C51 124.3(5)
C53 C52 H52 117.9
C51 C52 H52 117.9
C52 C53 C54 126.1(5)
C52 C53 H53 117.0
C54 C53 H53 117.0
O6 C54 C53 106.7(4)
O6 C54 H54A 110.4
C53 C54 H54A 110.4
O6 C54 H54B 110.4
C53 C54 H54B 110.4
H54A C54 H54B 108.6
O6 C55 C56 108.3(4)
O6 C55 H55A 110.0
C56 C55 H55A 110.0
O6 C55 H55B 110.0
C56 C55 H55B 110.0
H55A C55 H55B 108.4
C61 C56 C57 118.9(4)
C61 C56 C55 120.2(4)
C57 C56 C55 120.9(4)
C58 C57 C56 120.8(5)
C58 C57 H57 119.6
C56 C57 H57 119.6
C57 C58 C59 121.0(4)
C57 C58 H58 119.5
C59 C58 H58 119.5
C58 C59 C60 118.8(4)
C58 C59 C62 119.8(4)
C60 C59 C62 121.2(4)
C61 C60 C59 119.2(4)
C61 C60 C100 119.1(4)
C59 C60 C100 121.7(4)
C56 C61 C60 121.4(4)
C56 C61 H61 119.3
C60 C61 H61 119.3
C63 C62 C59 172.7(5)
C62 C63 C64 176.0(5)
C69 C64 C65 119.4(4)
C69 C64 C63 120.0(4)
C65 C64 C63 120.5(4)
C66 C65 C64 119.3(5)
C66 C65 H65 120.3
C64 C65 H65 120.3
C67 C66 C65 121.5(4)
C67 C66 H66 119.3
C65 C66 H66 119.3
C66 C67 C68 118.5(4)
C66 C67 C70 121.0(4)
C68 C67 C70 120.5(5)
C69 C68 C67 121.2(5)
C69 C68 H68 119.4
C67 C68 H68 119.4
C68 C69 C64 120.2(4)
C68 C69 H69 119.9
C64 C69 H69 119.9
O7 C70 C67 114.2(4)
O7 C70 H70A 108.7
C67 C70 H70A 108.7
O7 C70 H70B 108.7
C67 C70 H70B 108.7
H70A C70 H70B 107.6
O7 C71 C72 113.5(4)
O7 C71 H71A 108.9
C72 C71 H71A 108.9
O7 C71 H71B 108.9
C72 C71 H71B 108.9
H71A C71 H71B 107.7
C73 C72 C71 124.6(4)
C73 C72 H72 117.7
C71 C72 H72 117.7
C72 C73 C74 126.3(4)
C72 C73 H73 116.8
C74 C73 H73 116.8
O8 C74 C73 111.6(4)
O8 C74 H74A 109.3
C73 C74 H74A 109.3
O8 C74 H74B 109.3
C73 C74 H74B 109.3
H74A C74 H74B 108.0
O8 C75 C76 109.7(4)
O8 C75 H75A 109.7
C76 C75 H75A 109.7
O8 C75 H75B 109.7
C76 C75 H75B 109.7
H75A C75 H75B 108.2
C81 C76 C77 118.5(4)
C81 C76 C75 121.0(4)
C77 C76 C75 120.5(4)
C76 C77 C78 121.3(4)
C76 C77 H77 119.4
C78 C77 H77 119.4
C77 C78 C79 119.7(4)
C77 C78 C91 120.4(4)
C79 C78 C91 119.8(4)
C80 C79 C78 118.3(4)
C80 C79 C82 122.5(4)
C78 C79 C82 119.1(4)
C81 C80 C79 121.1(4)
C81 C80 H80 119.5
C79 C80 H80 119.5
C80 C81 C76 121.1(4)
C80 C81 H81 119.4
C76 C81 H81 119.4
C83 C82 C79 174.6(5)
C82 C83 C84 174.2(5)
C85 C84 C88 118.1(4)
C85 C84 C83 119.4(4)
C88 C84 C83 122.4(4)
C86 C85 C84 120.7(4)
C86 C85 H85 119.7
C84 C85 H85 119.7
C85 C86 C87 121.6(5)
C85 C86 H86 119.2
C87 C86 H86 119.2
C86 C87 C89 117.8(4)
C86 C87 C90 120.6(4)
C89 C87 C90 121.6(4)
C89 C88 C84 120.5(5)
C89 C88 H88 119.8
C84 C88 H88 119.8
C88 C89 C87 121.2(4)
C88 C89 H89 119.4
C87 C89 H89 119.4
O5 C90 C87 111.9(4)
O5 C90 H90A 109.2
C87 C90 H90A 109.2
O5 C90 H90B 109.2
C87 C90 H90B 109.2
H90A C90 H90B 107.9
C92 C91 C78 176.1(5)
C91 C92 C93 172.8(5)
C94 C93 C98 119.4(4)
C94 C93 C92 118.7(4)
C98 C93 C92 121.8(4)
C95 C94 C93 121.3(4)
C95 C94 H94 119.4
C93 C94 H94 119.4
C96 C95 C94 119.2(5)
C96 C95 H95 120.4
C94 C95 H95 120.4
C97 C96 C95 120.6(4)
C97 C96 H96 119.7
C95 C96 H96 119.7
C96 C97 C98 121.3(4)
C96 C97 H97 119.4
C98 C97 H97 119.4
C97 C98 C93 118.2(4)
C97 C98 C99 119.7(4)
C93 C98 C99 122.1(4)
C100 C99 C98 175.6(5)
C99 C100 C60 176.8(4)
C40 O1 C1 113.6(3)
C5 O2 C4 114.6(4)
C20 O3 C21 112.4(4)
C24 O4 C25 113.1(4)
C90 O5 C51 111.7(4)
C55 O6 C54 114.7(4)
C71 O7 C70 114.2(4)
C75 O8 C74 114.6(3)

loop_
_geom_bond_atom_site_label_1
_geom_bond_atom_site_label_2
_geom_bond_distance
C1 O1 1.432(5)
C1 C2 1.470(7)
C1 H1A 0.9900
C1 H1B 0.9900
C2 C3 1.322(7)
C2 H2 0.9500
C3 C4 1.482(8)
C3 H3 0.9500
C4 O2 1.426(6)
C4 H4A 0.9900
C4 H4B 0.9900
C5 O2 1.412(6)
C5 C6 1.507(7)
C5 H5A 0.9900
C5 H5B 0.9900
C6 C11 1.382(7)
C6 C7 1.388(7)
C7 C8 1.388(7)
C7 H7 0.9500
C8 C9 1.389(7)
C8 H8 0.9500
C9 C10 1.394(7)
C9 C12 1.440(7)
C10 C11 1.381(7)
C10 H10 0.9500
C11 H11 0.9500
C12 C13 1.208(7)
C13 C14 1.427(7)
C14 C15 1.397(7)
C14 C19 1.405(6)
C15 C16 1.379(7)
C15 H15 0.9500
C16 C17 1.397(7)
C16 H16 0.9500
C17 C18 1.390(7)
C17 C20 1.498(7)
C18 C19 1.394(6)
C18 H18 0.9500
C19 C50 1.435(7)
C20 O3 1.420(6)
C20 H20A 0.9900
C20 H20B 0.9900
C21 O3 1.428(6)
C21 C22 1.485(7)
C21 H21A 0.9900
C21 H21B 0.9900
C22 C23 1.315(7)
C22 H22 0.9500
C23 C24 1.505(7)
C23 H23 0.9500
C24 O4 1.404(7)
C24 H24A 0.9900
C24 H24B 0.9900
C25 O4 1.418(6)
C25 C26 1.514(7)
C25 H25A 0.9900
C25 H25B 0.9900
C26 C31 1.388(7)
C26 C27 1.391(7)
C27 C28 1.380(7)
C27 H27 0.9500
C28 C29 1.399(7)
C28 H28 0.9500
C29 C30 1.395(7)
C29 C32 1.434(6)
C30 C31 1.382(7)
C30 H30 0.9500
C31 H31 0.9500
C32 C33 1.206(7)
C33 C34 1.429(6)
C34 C35 1.389(7)
C34 C39 1.419(6)
C35 C36 1.385(6)
C35 H35 0.9500
C36 C37 1.384(7)
C36 H36 0.9500
C37 C38 1.398(6)
C37 C40 1.501(6)
C38 C39 1.384(6)
C38 H38 0.9500
C39 C41 1.443(6)
C40 O1 1.421(6)
C40 H40A 0.9900
C40 H40B 0.9900
C41 C42 1.207(6)
C42 C43 1.424(6)
C43 C44 1.401(7)
C43 C48 1.409(6)
C44 C45 1.386(7)
C44 H44 0.9500
C45 C46 1.388(7)
C45 H45 0.9500
C46 C47 1.374(7)
C46 H46 0.9500
C47 C48 1.397(7)
C47 H47 0.9500
C48 C49 1.425(7)
C49 C50 1.203(7)
C51 O5 1.428(6)
C51 C52 1.488(8)
C51 H51A 0.9900
C51 H51B 0.9900
C52 C53 1.324(7)
C52 H52 0.9500
C53 C54 1.477(8)
C53 H53 0.9500
C54 O6 1.422(6)
C54 H54A 0.9900
C54 H54B 0.9900
C55 O6 1.399(6)
C55 C56 1.501(7)
C55 H55A 0.9900
C55 H55B 0.9900
C56 C61 1.382(7)
C56 C57 1.389(7)
C57 C58 1.383(7)
C57 H57 0.9500
C58 C59 1.390(7)
C58 H58 0.9500
C59 C60 1.411(6)
C59 C62 1.431(7)
C60 C61 1.403(6)
C60 C100 1.440(7)
C61 H61 0.9500
C62 C63 1.203(6)
C63 C64 1.438(6)
C64 C69 1.385(7)
C64 C65 1.408(7)
C65 C66 1.386(7)
C65 H65 0.9500
C66 C67 1.383(7)
C66 H66 0.9500
C67 C68 1.392(7)
C67 C70 1.515(7)
C68 C69 1.379(7)
C68 H68 0.9500
C69 H69 0.9500
C70 O7 1.430(6)
C70 H70A 0.9900
C70 H70B 0.9900
C71 O7 1.428(6)
C71 C72 1.491(7)
C71 H71A 0.9900
C71 H71B 0.9900
C72 C73 1.312(7)
C72 H72 0.9500
C73 C74 1.494(7)
C73 H73 0.9500
C74 O8 1.435(6)
C74 H74A 0.9900
C74 H74B 0.9900
C75 O8 1.424(6)
C75 C76 1.506(6)
C75 H75A 0.9900
C75 H75B 0.9900
C76 C81 1.387(7)
C76 C77 1.392(6)
C77 C78 1.394(6)
C77 H77 0.9500
C78 C79 1.411(6)
C78 C91 1.435(6)
C79 C80 1.398(7)
C79 C82 1.422(6)
C80 C81 1.378(7)
C80 H80 0.9500
C81 H81 0.9500
C82 C83 1.209(7)
C83 C84 1.431(7)
C84 C85 1.395(7)
C84 C88 1.396(7)
C85 C86 1.374(7)
C85 H85 0.9500
C86 C87 1.382(7)
C86 H86 0.9500
C87 C89 1.394(7)
C87 C90 1.506(7)
C88 C89 1.381(7)
C88 H88 0.9500
C89 H89 0.9500
C90 O5 1.426(6)
C90 H90A 0.9900
C90 H90B 0.9900
C91 C92 1.198(6)
C92 C93 1.439(6)
C93 C94 1.390(7)
C93 C98 1.412(7)
C94 C95 1.388(7)
C94 H94 0.9500
C95 C96 1.383(7)
C95 H95 0.9500
C96 C97 1.371(7)
C96 H96 0.9500
C97 C98 1.405(6)
C97 H97 0.9500
C98 C99 1.428(6)
C99 C100 1.197(6)

loop_
_geom_torsion_atom_site_label_1
_geom_torsion_atom_site_label_2
_geom_torsion_atom_site_label_3
_geom_torsion_atom_site_label_4
_geom_torsion
O1 C1 C2 C3 -104.8(5)
C1 C2 C3 C4 175.9(5)
C2 C3 C4 O2 5.0(7)
O2 C5 C6 C11 171.4(4)
O2 C5 C6 C7 -6.4(7)
C11 C6 C7 C8 -0.5(7)
C5 C6 C7 C8 177.3(5)
C6 C7 C8 C9 -0.7(8)
C7 C8 C9 C10 1.0(7)
C7 C8 C9 C12 -178.8(5)
C8 C9 C10 C11 -0.2(7)
C12 C9 C10 C11 179.6(5)
C9 C10 C11 C6 -1.0(8)
C7 C6 C11 C10 1.4(7)
C5 C6 C11 C10 -176.5(5)
C19 C14 C15 C16 -2.4(7)
C13 C14 C15 C16 178.2(5)
C14 C15 C16 C17 -0.8(7)
C15 C16 C17 C18 2.9(7)
C15 C16 C17 C20 -175.2(5)
C16 C17 C18 C19 -1.9(7)
C20 C17 C18 C19 176.3(4)
C17 C18 C19 C14 -1.3(7)
C17 C18 C19 C50 178.0(4)
C15 C14 C19 C18 3.4(6)
C13 C14 C19 C18 -177.2(4)
C15 C14 C19 C50 -175.9(4)
C13 C14 C19 C50 3.6(6)
C18 C17 C20 O3 155.0(4)
C16 C17 C20 O3 -26.9(7)
O3 C21 C22 C23 -137.8(5)
C21 C22 C23 C24 -175.2(4)
C22 C23 C24 O4 -145.9(5)
O4 C25 C26 C31 -136.8(4)
O4 C25 C26 C27 44.1(6)
C31 C26 C27 C28 1.8(7)
C25 C26 C27 C28 -179.1(4)
C26 C27 C28 C29 -2.2(7)
C27 C28 C29 C30 1.0(7)
C27 C28 C29 C32 -179.5(5)
C28 C29 C30 C31 0.5(7)
C32 C29 C30 C31 -179.0(4)
C29 C30 C31 C26 -0.9(7)
C27 C26 C31 C30 -0.2(7)
C25 C26 C31 C30 -179.4(4)
C39 C34 C35 C36 -2.1(7)
C33 C34 C35 C36 178.1(5)
C34 C35 C36 C37 2.5(7)
C35 C36 C37 C38 -0.6(7)
C35 C36 C37 C40 178.6(4)
C36 C37 C38 C39 -1.6(7)
C40 C37 C38 C39 179.2(4)
C37 C38 C39 C34 1.9(7)
C37 C38 C39 C41 -174.8(4)
C35 C34 C39 C38 -0.1(6)
C33 C34 C39 C38 179.7(4)
C35 C34 C39 C41 176.6(4)
C33 C34 C39 C41 -3.6(6)
C36 C37 C40 O1 140.0(4)
C38 C37 C40 O1 -40.8(6)
C48 C43 C44 C45 2.0(6)
C42 C43 C44 C45 -177.7(4)
C43 C44 C45 C46 -0.6(7)
C44 C45 C46 C47 -0.9(7)
C45 C46 C47 C48 0.9(7)
C46 C47 C48 C43 0.5(6)
C46 C47 C48 C49 -179.3(4)
C44 C43 C48 C47 -1.9(6)
C42 C43 C48 C47 177.8(4)
C44 C43 C48 C49 177.8(4)
C42 C43 C48 C49 -2.5(7)
O5 C51 C52 C53 -12.7(7)
C51 C52 C53 C54 -178.5(5)
C52 C53 C54 O6 -136.0(5)
O6 C55 C56 C61 28.5(6)
O6 C55 C56 C57 -151.1(4)
C61 C56 C57 C58 -1.8(7)
C55 C56 C57 C58 177.8(4)
C56 C57 C58 C59 0.0(7)
C57 C58 C59 C60 1.9(7)
C57 C58 C59 C62 -172.6(4)
C58 C59 C60 C61 -2.0(6)
C62 C59 C60 C61 172.5(4)
C58 C59 C60 C100 179.4(4)
C62 C59 C60 C100 -6.1(6)
C57 C56 C61 C60 1.8(7)
C55 C56 C61 C60 -177.9(4)
C59 C60 C61 C56 0.1(7)
C100 C60 C61 C56 178.8(4)
C69 C64 C65 C66 1.0(7)
C63 C64 C65 C66 176.9(4)
C64 C65 C66 C67 -1.6(7)
C65 C66 C67 C68 1.0(7)
C65 C66 C67 C70 -177.8(4)
C66 C67 C68 C69 0.1(7)
C70 C67 C68 C69 178.9(5)
C67 C68 C69 C64 -0.7(7)
C65 C64 C69 C68 0.1(7)
C63 C64 C69 C68 -175.8(4)
C66 C67 C70 O7 -82.8(6)
C68 C67 C70 O7 98.4(6)
O7 C71 C72 C73 136.1(5)
C71 C72 C73 C74 178.6(4)
C72 C73 C74 O8 138.5(5)
O8 C75 C76 C81 128.2(4)
O8 C75 C76 C77 -52.7(6)
C81 C76 C77 C78 0.0(7)
C75 C76 C77 C78 -179.2(4)
C76 C77 C78 C79 1.8(7)
C76 C77 C78 C91 -174.5(4)
C77 C78 C79 C80 -1.7(7)
C91 C78 C79 C80 174.7(4)
C77 C78 C79 C82 -179.5(4)
C91 C78 C79 C82 -3.1(7)
C78 C79 C80 C81 -0.2(7)
C82 C79 C80 C81 177.5(4)
C79 C80 C81 C76 2.0(7)
C77 C76 C81 C80 -1.9(7)
C75 C76 C81 C80 177.2(4)
C88 C84 C85 C86 -1.1(7)
C83 C84 C85 C86 178.0(5)
C84 C85 C86 C87 -1.8(8)
C85 C86 C87 C89 3.5(7)
C85 C86 C87 C90 -175.7(5)
C85 C84 C88 C89 2.1(7)
C83 C84 C88 C89 -176.9(5)
C84 C88 C89 C87 -0.4(7)
C86 C87 C89 C88 -2.4(7)
C90 C87 C89 C88 176.7(5)
C86 C87 C90 O5 -123.1(5)
C89 C87 C90 O5 57.8(6)
C98 C93 C94 C95 0.9(6)
C92 C93 C94 C95 -179.7(4)
C93 C94 C95 C96 0.2(7)
C94 C95 C96 C97 -1.3(7)
C95 C96 C97 C98 1.3(7)
C96 C97 C98 C93 -0.3(6)
C96 C97 C98 C99 -179.8(4)
C94 C93 C98 C97 -0.8(6)
C92 C93 C98 C97 179.7(4)
C94 C93 C98 C99 178.8(4)
C92 C93 C98 C99 -0.7(6)
C37 C40 O1 C1 158.3(4)
C2 C1 O1 C40 -78.6(5)
C6 C5 O2 C4 89.5(5)
C3 C4 O2 C5 -155.3(4)
C17 C20 O3 C21 -135.4(4)
C22 C21 O3 C20 71.7(5)
C23 C24 O4 C25 65.6(5)
C26 C25 O4 C24 67.7(5)
C87 C90 O5 C51 145.4(4)
C52 C51 O5 C90 -81.5(5)
C56 C55 O6 C54 177.3(4)
C53 C54 O6 C55 -171.4(4)
C72 C71 O7 C70 -57.2(5)
C67 C70 O7 C71 -71.3(6)
C76 C75 O8 C74 146.3(4)
C73 C74 O8 C75 -72.0(5)
